data_7209804
loop_
_publ_author_name
'Moon, So Yun'
'Noh, Tae Hwan'
'Jung, Ok-Sang'

_publ_section_title
;
 Insight into the crystallization process: relationships between crystal
 structures and properties of copper(ii) coordination polymers containing
 dimethylbis(4-pyridyl)silane
;
_journal_issue 19
_journal_name_full CrystEngComm
_journal_page_first 3854
_journal_paper_doi 10.1039/c3ce40257f
_journal_volume 15
_journal_year 2013
_chemical_formula_sum 'C16 H26 Br2 Cu N2 O2 S2 Si'
_chemical_formula_weight 593.96
_chemical_name_systematic
;
?
;
_space_group_IT_number 78
_symmetry_cell_setting tetragonal
_symmetry_space_group_name_Hall 'P 4cw'
_symmetry_space_group_name_H-M 'P 43'
_atom_sites_solution_hydrogens geom
_atom_sites_solution_primary direct
_atom_sites_solution_secondary difmap
_audit_creation_method SHELXL-97
_cell_angle_alpha 90.00
_cell_angle_beta 90.00
_cell_angle_gamma 90.00
_cell_formula_units_Z 4
_cell_length_a 11.96630(10)
_cell_length_b 11.96630(10)
_cell_length_c 16.2923(3)
_cell_measurement_reflns_used 2065
_cell_measurement_temperature 173(2)
_cell_measurement_theta_max 27.45
_cell_measurement_theta_min 2.71
_cell_volume 2332.93(5)
_computing_cell_refinement 'Bruker APEX2'
_computing_data_collection 'Bruker APEX2'
_computing_data_reduction 'Bruker APEX2'
_computing_molecular_graphics 'Bruker SHELXTL'
_computing_publication_material 'Bruker SHELXTL'
_computing_structure_refinement 'SHELXL-97 (Sheldrick, 1997)'
_computing_structure_solution 'SHELXS-97 (Sheldrick, 1990)'
_diffrn_ambient_temperature 173(2)
_diffrn_measured_fraction_theta_full 0.984
_diffrn_measured_fraction_theta_max 0.984
_diffrn_measurement_device_type 'Bruker Breeze CCD'
_diffrn_measurement_method 'phi and omega scans'
_diffrn_radiation_monochromator graphite
_diffrn_radiation_source 'fine-focus sealed tube'
_diffrn_radiation_type MoK\a
_diffrn_radiation_wavelength 0.71073
_diffrn_reflns_av_R_equivalents 0.0521
_diffrn_reflns_av_sigmaI/netI 0.0752
_diffrn_reflns_limit_h_max 14
_diffrn_reflns_limit_h_min -15
_diffrn_reflns_limit_k_max 15
_diffrn_reflns_limit_k_min -14
_diffrn_reflns_limit_l_max 11
_diffrn_reflns_limit_l_min -20
_diffrn_reflns_number 6602
_diffrn_reflns_theta_full 27.00
_diffrn_reflns_theta_max 27.00
_diffrn_reflns_theta_min 2.41
_exptl_absorpt_coefficient_mu 4.605
_exptl_absorpt_correction_T_max 0.3694
_exptl_absorpt_correction_T_min 0.3035
_exptl_absorpt_correction_type multi-scan
_exptl_absorpt_process_details sadabs
_exptl_crystal_colour green
_exptl_crystal_density_diffrn 1.691
_exptl_crystal_density_method 'not measured'
_exptl_crystal_description block
_exptl_crystal_F_000 1188
_exptl_crystal_size_max 0.34
_exptl_crystal_size_mid 0.28
_exptl_crystal_size_min 0.27
_refine_diff_density_max 0.542
_refine_diff_density_min -0.506
_refine_diff_density_rms 0.090
_refine_ls_abs_structure_details 'Flack H D (1983), Acta Cryst. A39, 876-881'
_refine_ls_abs_structure_Flack 0.006(10)
_refine_ls_extinction_method none
_refine_ls_goodness_of_fit_ref 0.929
_refine_ls_hydrogen_treatment constr
_refine_ls_matrix_type full
_refine_ls_number_parameters 235
_refine_ls_number_reflns 3677
_refine_ls_number_restraints 1
_refine_ls_restrained_S_all 0.928
_refine_ls_R_factor_all 0.0510
_refine_ls_R_factor_gt 0.0374
_refine_ls_shift/su_max 0.000
_refine_ls_shift/su_mean 0.000
_refine_ls_structure_factor_coef Fsqd
_refine_ls_weighting_details 'calc w=1/[\s^2^(Fo^2^)+(0.0287P)^2^+0.0000P] where P=(Fo^2^+2Fc^2^)/3'
_refine_ls_weighting_scheme calc
_refine_ls_wR_factor_gt 0.0709
_refine_ls_wR_factor_ref 0.0760
_reflns_number_gt 2996
_reflns_number_total 3677
_reflns_threshold_expression >2sigma(I)
_cod_data_source_file c3ce40257f.txt
_cod_data_source_block aa2
_cod_depositor_comments
;
The following automatic conversions were performed:

'_symmetry_cell_setting' value 'Tetragonal' changed to 'tetragonal'
according to /home/saulius/struct/CIF-dictionaries/cif_core.dic
dictionary named 'cif_core.dic' version 2.4.2 from 2011-04-26.

Automatic conversion script
Id: cif_fix_values 1891 2012-01-12 08:04:46Z andrius 
;
_cod_original_sg_symbol_H-M P4(3)
_cod_database_code 7209804

loop_
_symmetry_equiv_pos_as_xyz
'x, y, z'
'-x, -y, z+1/2'
'-y, x, z+3/4'
'y, -x, z+1/4'

loop_
_atom_site_label
_atom_site_type_symbol
_atom_site_fract_x
_atom_site_fract_y
_atom_site_fract_z
_atom_site_U_iso_or_equiv
_atom_site_adp_type
_atom_site_occupancy
_atom_site_symmetry_multiplicity
_atom_site_calc_flag
_atom_site_refinement_flags
Cu1 Cu 0.04446(6) 0.33749(6) 0.23362(4) 0.02338(17) Uani 1 1 d .
Si1 Si 0.17129(13) 0.84920(13) 0.08637(10) 0.0207(4) Uani 1 1 d .
Br1 Br -0.01078(8) 0.39901(6) 0.36961(5) 0.0550(3) Uani 1 1 d .
Br2 Br 0.20393(5) 0.26184(5) 0.15753(4) 0.03259(16) Uani 1 1 d .
S1 S -0.18456(16) 0.43431(14) 0.14030(12) 0.0453(5) Uani 1 1 d .
S2 S 0.44323(18) 0.62121(17) 0.11495(16) 0.0591(6) Uani 1 1 d .
O1 O -0.0938(3) 0.3465(3) 0.1432(3) 0.0332(11) Uani 1 1 d .
O2 O 0.5493(5) 0.5859(5) 0.0757(4) 0.0748(19) Uani 1 1 d .
N1 N 0.0876(4) 0.4948(4) 0.1968(3) 0.0235(11) Uani 1 1 d .
N2 N -0.1822(4) 0.9932(4) 0.0153(3) 0.0283(12) Uani 1 1 d .
C1 C 0.0931(5) 0.5133(5) 0.1165(4) 0.0266(14) Uani 1 1 d .
H1A H 0.0793 0.4523 0.0806 0.032 Uiso 1 1 calc R
C2 C 0.1177(5) 0.6158(4) 0.0820(3) 0.0208(13) Uani 1 1 d .
H2A H 0.1173 0.6242 0.0241 0.025 Uiso 1 1 calc R
C3 C 0.1428(4) 0.7066(4) 0.1314(4) 0.0186(12) Uani 1 1 d .
C4 C 0.1388(4) 0.6857(5) 0.2160(3) 0.0203(13) Uani 1 1 d .
H4A H 0.1546 0.7447 0.2533 0.024 Uiso 1 1 calc R
C5 C 0.1123(5) 0.5815(5) 0.2465(4) 0.0250(13) Uani 1 1 d .
H5A H 0.1114 0.5705 0.3042 0.030 Uiso 1 1 calc R
C6 C 0.2449(5) 0.8294(5) -0.0131(4) 0.0345(15) Uani 1 1 d .
H6A H 0.2602 0.9025 -0.0379 0.052 Uiso 1 1 calc R
H6B H 0.1978 0.7853 -0.0502 0.052 Uiso 1 1 calc R
H6C H 0.3155 0.7900 -0.0037 0.052 Uiso 1 1 calc R
C7 C 0.2517(5) 0.9371(5) 0.1596(4) 0.0311(15) Uani 1 1 d .
H7A H 0.2655 1.0106 0.1351 0.047 Uiso 1 1 calc R
H7B H 0.3232 0.9008 0.1720 0.047 Uiso 1 1 calc R
H7C H 0.2087 0.9462 0.2104 0.047 Uiso 1 1 calc R
C8 C 0.0289(5) 0.9102(5) 0.0637(4) 0.0220(13) Uani 1 1 d .
C9 C -0.0537(5) 0.8425(5) 0.0278(4) 0.0349(17) Uani 1 1 d .
H9A H -0.0391 0.7654 0.0187 0.042 Uiso 1 1 calc R
C10 C -0.1543(5) 0.8861(5) 0.0059(4) 0.0371(17) Uani 1 1 d .
H10A H -0.2081 0.8372 -0.0176 0.045 Uiso 1 1 calc R
C11 C -0.1053(5) 1.0601(5) 0.0489(4) 0.0285(15) Uani 1 1 d .
H11A H -0.1221 1.1372 0.0556 0.034 Uiso 1 1 calc R
C12 C -0.0031(5) 1.0215(5) 0.0741(4) 0.0261(14) Uani 1 1 d .
H12A H 0.0475 1.0720 0.0994 0.031 Uiso 1 1 calc R
C13 C -0.3113(6) 0.3562(7) 0.1400(6) 0.070(3) Uani 1 1 d .
H13A H -0.3252 0.3264 0.1951 0.105 Uiso 1 1 calc R
H13B H -0.3050 0.2944 0.1009 0.105 Uiso 1 1 calc R
H13C H -0.3733 0.4050 0.1239 0.105 Uiso 1 1 calc R
C14 C -0.1936(7) 0.4764(8) 0.0371(5) 0.071(3) Uani 1 1 d .
H14A H -0.1270 0.5198 0.0226 0.107 Uiso 1 1 calc R
H14B H -0.2604 0.5227 0.0295 0.107 Uiso 1 1 calc R
H14C H -0.1984 0.4103 0.0018 0.107 Uiso 1 1 calc R
C15 C 0.4802(8) 0.7127(7) 0.1937(5) 0.065(3) Uani 1 1 d .
H15A H 0.5065 0.7833 0.1701 0.098 Uiso 1 1 calc R
H15B H 0.5400 0.6793 0.2268 0.098 Uiso 1 1 calc R
H15C H 0.4150 0.7270 0.2286 0.098 Uiso 1 1 calc R
C16 C 0.3992(6) 0.5051(7) 0.1757(6) 0.065(3) Uani 1 1 d .
H16A H 0.3759 0.4439 0.1395 0.097 Uiso 1 1 calc R
H16B H 0.3363 0.5275 0.2105 0.097 Uiso 1 1 calc R
H16C H 0.4613 0.4800 0.2103 0.097 Uiso 1 1 calc R

loop_
_atom_site_aniso_label
_atom_site_aniso_U_11
_atom_site_aniso_U_22
_atom_site_aniso_U_33
_atom_site_aniso_U_23
_atom_site_aniso_U_13
_atom_site_aniso_U_12
Cu1 0.0276(4) 0.0174(3) 0.0251(4) 0.0022(3) 0.0029(4) -0.0029(3)
Si1 0.0187(8) 0.0168(7) 0.0267(9) 0.0041(7) -0.0008(7) 0.0003(7)
Br1 0.0950(7) 0.0316(4) 0.0385(4) -0.0032(4) 0.0347(5) -0.0130(4)
Br2 0.0373(4) 0.0224(3) 0.0380(4) -0.0024(3) 0.0127(3) -0.0012(3)
S1 0.0556(11) 0.0290(8) 0.0513(12) 0.0006(9) -0.0146(11) 0.0058(9)
S2 0.0556(12) 0.0487(11) 0.0729(15) -0.0061(12) -0.0218(13) 0.0063(11)
O1 0.034(2) 0.025(2) 0.041(3) 0.008(2) -0.010(2) -0.003(2)
O2 0.071(4) 0.070(4) 0.084(5) -0.007(4) 0.019(4) 0.021(3)
N1 0.024(3) 0.022(3) 0.025(3) 0.003(2) 0.008(2) 0.004(2)
N2 0.023(3) 0.027(3) 0.035(3) 0.007(3) -0.005(2) -0.001(2)
C1 0.026(3) 0.026(3) 0.028(3) -0.007(3) -0.006(3) 0.003(3)
C2 0.026(3) 0.020(3) 0.017(3) 0.002(3) 0.001(3) -0.005(3)
C3 0.014(2) 0.017(3) 0.025(3) 0.002(2) 0.004(2) 0.005(2)
C4 0.020(3) 0.021(3) 0.020(3) -0.001(3) 0.001(3) -0.003(3)
C5 0.031(3) 0.020(3) 0.024(3) 0.000(3) 0.002(3) -0.004(3)
C6 0.037(4) 0.028(3) 0.038(4) 0.003(3) 0.011(4) 0.000(3)
C7 0.030(3) 0.020(3) 0.043(4) -0.001(3) -0.006(3) -0.008(3)
C8 0.022(3) 0.021(3) 0.023(3) 0.000(3) -0.002(3) -0.004(3)
C9 0.035(4) 0.018(3) 0.051(5) -0.001(3) -0.016(4) 0.008(3)
C10 0.029(3) 0.028(3) 0.054(5) 0.001(3) -0.016(3) -0.003(3)
C11 0.025(3) 0.026(3) 0.034(4) -0.003(3) -0.004(3) 0.010(3)
C12 0.023(3) 0.020(3) 0.036(4) -0.002(3) -0.007(3) -0.001(3)
C13 0.041(4) 0.079(6) 0.090(7) 0.034(6) 0.014(5) 0.016(4)
C14 0.051(5) 0.089(7) 0.073(6) 0.050(6) -0.011(5) -0.001(5)
C15 0.077(6) 0.051(5) 0.068(6) 0.004(5) -0.013(5) -0.018(5)
C16 0.041(4) 0.055(5) 0.099(7) 0.011(5) -0.007(5) -0.005(4)

loop_
_atom_type_symbol
_atom_type_description
_atom_type_scat_dispersion_real
_atom_type_scat_dispersion_imag
_atom_type_scat_source
C C 0.0033 0.0016 'International Tables Vol C Tables 4.2.6.8 and 6.1.1.4'
H H 0.0000 0.0000 'International Tables Vol C Tables 4.2.6.8 and 6.1.1.4'
N N 0.0061 0.0033 'International Tables Vol C Tables 4.2.6.8 and 6.1.1.4'
O O 0.0106 0.0060 'International Tables Vol C Tables 4.2.6.8 and 6.1.1.4'
Si Si 0.0817 0.0704 'International Tables Vol C Tables 4.2.6.8 and 6.1.1.4'
S S 0.1246 0.1234 'International Tables Vol C Tables 4.2.6.8 and 6.1.1.4'
Cu Cu 0.3201 1.2651 'International Tables Vol C Tables 4.2.6.8 and 6.1.1.4'
Br Br -0.2901 2.4595 'International Tables Vol C Tables 4.2.6.8 and 6.1.1.4'

loop_
_geom_angle_atom_site_label_1
_geom_angle_atom_site_label_2
_geom_angle_atom_site_label_3
_geom_angle
_geom_angle_site_symmetry_1
_geom_angle_site_symmetry_3
N2 Cu1 N1 176.4(2) 4_455 .
N2 Cu1 O1 89.32(18) 4_455 .
N1 Cu1 O1 87.09(17) . .
N2 Cu1 Br1 87.88(15) 4_455 .
N1 Cu1 Br1 93.28(14) . .
O1 Cu1 Br1 112.87(12) . .
N2 Cu1 Br2 91.48(14) 4_455 .
N1 Cu1 Br2 89.72(13) . .
O1 Cu1 Br2 105.24(12) . .
Br1 Cu1 Br2 141.87(4) . .
C7 Si1 C6 112.7(3) . .
C7 Si1 C3 110.8(3) . .
C6 Si1 C3 108.0(3) . .
C7 Si1 C8 111.9(3) . .
C6 Si1 C8 107.8(3) . .
C3 Si1 C8 105.2(2) . .
O1 S1 C14 105.8(4) . .
O1 S1 C13 104.3(3) . .
C14 S1 C13 95.5(4) . .
O2 S2 C15 106.2(4) . .
O2 S2 C16 105.7(4) . .
C15 S2 C16 99.0(4) . .
S1 O1 Cu1 126.1(3) . .
C1 N1 C5 116.9(5) . .
C1 N1 Cu1 117.1(4) . .
C5 N1 Cu1 126.1(4) . .
C10 N2 C11 116.8(5) . .
C10 N2 Cu1 119.4(4) . 3_564
C11 N2 Cu1 123.7(4) . 3_564
N1 C1 C2 124.0(6) . .
C1 C2 C3 120.5(5) . .
C2 C3 C4 115.1(5) . .
C2 C3 Si1 121.5(4) . .
C4 C3 Si1 123.4(4) . .
C5 C4 C3 121.5(5) . .
N1 C5 C4 122.1(5) . .
C12 C8 C9 114.0(5) . .
C12 C8 Si1 126.3(5) . .
C9 C8 Si1 119.5(4) . .
C10 C9 C8 120.7(6) . .
N2 C10 C9 124.1(6) . .
N2 C11 C12 122.3(6) . .
C11 C12 C8 122.1(6) . .

loop_
_geom_bond_atom_site_label_1
_geom_bond_atom_site_label_2
_geom_bond_distance
_geom_bond_site_symmetry_2
Cu1 N2 2.024(5) 4_455
Cu1 N1 2.042(5) .
Cu1 O1 2.218(4) .
Cu1 Br1 2.4265(10) .
Cu1 Br2 2.4491(9) .
Si1 C7 1.859(6) .
Si1 C6 1.860(7) .
Si1 C3 1.888(5) .
Si1 C8 1.890(6) .
S1 O1 1.512(4) .
S1 C14 1.758(8) .
S1 C13 1.781(8) .
S2 O2 1.483(6) .
S2 C15 1.745(8) .
S2 C16 1.785(8) .
N1 C1 1.329(8) .
N1 C5 1.348(7) .
N2 C10 1.333(7) .
N2 C11 1.337(7) .
N2 Cu1 2.024(5) 3_564
C1 C2 1.380(8) .
C2 C3 1.385(8) .
C3 C4 1.402(8) .
C4 C5 1.378(7) .
C8 C12 1.396(8) .
C8 C9 1.406(8) .
C9 C10 1.360(8) .
C11 C12 1.370(8) .
